data_7042957
loop_
_publ_author_name
'Sasano, Yoshifumi'
'Yasuda, Nobuhiro'
'Maeda, Hiromitsu'

_publ_section_title
;
 Deprotonated meso-hydroxyporphyrin as a stable \p-electronic anion: the
 building unit of ion-pairing assembly
;
_journal_name_full 'Dalton Trans.'
_journal_paper_doi 10.1039/C7DT01635B
_journal_year 2017
_chemical_formula_sum 'C44 H21.5 F15 N4 Ni O3'
_chemical_formula_weight 997.86
_chemical_name_systematic
;
 ?
;
_space_group_crystal_system triclinic
_space_group_IT_number 2
_space_group_name_Hall '-P 1'
_space_group_name_H-M_alt 'P -1'
_symmetry_space_group_name_Hall '-P 1'
_symmetry_space_group_name_H-M 'P -1'
_atom_sites_solution_hydrogens geom
_audit_creation_method SHELXL-2013
_audit_update_record
;
2017-03-07 deposited with the CCDC.
2017-05-10 downloaded from the CCDC.
;
_cell_angle_alpha 72.365(5)
_cell_angle_beta 80.781(6)
_cell_angle_gamma 78.319(6)
_cell_formula_units_Z 2
_cell_length_a 7.309(3)
_cell_length_b 14.459(6)
_cell_length_c 20.126(8)
_cell_measurement_reflns_used 19562
_cell_measurement_temperature 100(2)
_cell_measurement_theta_max 27.060
_cell_measurement_theta_min 1.052
_cell_volume 1973.8(14)
_computing_cell_refinement RAPID-AUTO
_computing_data_collection RAPID-AUTO
_computing_data_reduction RAPID-AUTO
_computing_structure_refinement 'SHELXL-2013 (Sheldrick, 2013)'
_diffrn_ambient_temperature 100(2)
_diffrn_measured_fraction_theta_full 0.994
_diffrn_measured_fraction_theta_max 0.984
_diffrn_measurement_device_type 'Rigaku MercuryCCD2'
_diffrn_measurement_method \w
_diffrn_radiation_monochromator 'Si 311'
_diffrn_radiation_type synchrotron
_diffrn_radiation_wavelength 0.7006
_diffrn_reflns_av_R_equivalents 0.1536
_diffrn_reflns_av_unetI/netI 0.2367
_diffrn_reflns_Laue_measured_fraction_full 0.994
_diffrn_reflns_Laue_measured_fraction_max 0.984
_diffrn_reflns_limit_h_max 8
_diffrn_reflns_limit_h_min -9
_diffrn_reflns_limit_k_max 18
_diffrn_reflns_limit_k_min -18
_diffrn_reflns_limit_l_max 26
_diffrn_reflns_limit_l_min -26
_diffrn_reflns_number 19562
_diffrn_reflns_point_group_measured_fraction_full 0.994
_diffrn_reflns_point_group_measured_fraction_max 0.984
_diffrn_reflns_theta_full 24.857
_diffrn_reflns_theta_max 27.060
_diffrn_reflns_theta_min 1.052
_exptl_absorpt_coefficient_mu 0.586
_exptl_crystal_colour red
_exptl_crystal_density_diffrn 1.679
_exptl_crystal_description needle
_exptl_crystal_F_000 1001
_exptl_crystal_size_max 0.100
_exptl_crystal_size_mid 0.100
_exptl_crystal_size_min 0.100
_refine_diff_density_max 1.568
_refine_diff_density_min -1.112
_refine_diff_density_rms 0.197
_refine_ls_extinction_method none
_refine_ls_goodness_of_fit_ref 1.072
_refine_ls_hydrogen_treatment constr
_refine_ls_matrix_type full
_refine_ls_number_parameters 616
_refine_ls_number_reflns 8927
_refine_ls_number_restraints 13
_refine_ls_restrained_S_all 1.072
_refine_ls_R_factor_all 0.2688
_refine_ls_R_factor_gt 0.1424
_refine_ls_shift/su_max 0.001
_refine_ls_shift/su_mean 0.000
_refine_ls_structure_factor_coef Fsqd
_refine_ls_weighting_details
;
 w=1/[\s^2^(Fo^2^)+(0.2000P)^2^]
 where P=(Fo^2^+2Fc^2^)/3
;
_refine_ls_weighting_scheme calc
_refine_ls_wR_factor_gt 0.3412
_refine_ls_wR_factor_ref 0.4202
_reflns_Friedel_coverage 0.000
_reflns_number_gt 3605
_reflns_number_total 8927
_reflns_threshold_expression 'I > 2\s(I)'
_cod_data_source_file c7dt01635b2.cif
_cod_data_source_block shelx
_cod_original_cell_volume 1974.0(14)
_cod_original_formula_sum 'C44 H21.50 F15 N4 Ni O3'
_cod_database_code 7042957
_shelx_space_group_comment
;
The symmetry employed for this shelxl refinement is uniquely defined
by the following loop, which should always be used as a source of
symmetry information in preference to the above space-group names.
They are only intended as comments.
;
_shelx_estimated_absorpt_t_min 0.944
_shelx_estimated_absorpt_t_max 0.944
_shelxl_version_number 2013-2

loop_
_space_group_symop_operation_xyz
'x, y, z'
'-x, -y, -z'

loop_
_atom_site_label
_atom_site_type_symbol
_atom_site_fract_x
_atom_site_fract_y
_atom_site_fract_z
_atom_site_U_iso_or_equiv
_atom_site_adp_type
_atom_site_occupancy
_atom_site_site_symmetry_order
_atom_site_calc_flag
_atom_site_refinement_flags_posn
_atom_site_refinement_flags_adp
_atom_site_refinement_flags_occupancy
_atom_site_disorder_assembly
_atom_site_disorder_group
C1 C 0.2077(14) 0.5675(8) 0.4862(6) 0.029(2) Uani 1 1 d . . . . .
C2 C 0.2274(16) 0.6590(8) 0.4416(6) 0.035(3) Uani 1 1 d . . . . .
C3 C 0.1443(16) 0.7479(8) 0.4592(7) 0.042(3) Uani 1 1 d . . . . .
H3 H 0.0575 0.7544 0.4987 0.051 Uiso 1 1 calc R U . . .
C4 C 0.2139(16) 0.8206(8) 0.4085(6) 0.038(3) Uani 1 1 d . . . . .
H4 H 0.1907 0.8883 0.4067 0.045 Uiso 1 1 calc R U . . .
C5 C 0.3303(15) 0.7769(8) 0.3574(5) 0.029(2) Uani 1 1 d . . . . .
C6 C 0.4100(14) 0.8295(8) 0.2952(6) 0.031(2) Uani 1 1 d . . . . .
C7 C 0.4936(15) 0.7864(7) 0.2430(5) 0.027(2) Uani 1 1 d . . . . .
C8 C 0.5511(17) 0.8421(10) 0.1742(7) 0.045(3) Uani 1 1 d . . . . .
H8 H 0.5506 0.9111 0.1585 0.054 Uiso 1 1 calc R U . . .
C9 C 0.6060(15) 0.7786(8) 0.1359(7) 0.038(3) Uani 1 1 d . . . . .
H9 H 0.6533 0.7934 0.0877 0.045 Uiso 1 1 calc R U . . .
C10 C 0.5802(14) 0.6851(8) 0.1807(6) 0.032(3) Uani 1 1 d . . . . .
C11 C 0.6259(14) 0.5991(8) 0.1613(6) 0.032(3) Uani 1 1 d . . . . .
C12 C 0.6260(16) 0.5080(9) 0.2092(6) 0.034(3) Uani 1 1 d . . . . .
C13 C 0.6960(15) 0.4211(8) 0.1911(6) 0.033(3) Uani 1 1 d . . . . .
H13 H 0.7376 0.4159 0.1449 0.039 Uiso 1 1 calc R U . . .
C14 C 0.6951(14) 0.3486(8) 0.2474(5) 0.026(2) Uani 1 1 d . . . . .
H14 H 0.7421 0.2812 0.2508 0.031 Uiso 1 1 calc R U . . .
C15 C 0.6091(14) 0.3893(8) 0.3041(6) 0.028(2) Uani 1 1 d . . . . .
C16 C 0.5718(14) 0.3382(8) 0.3716(6) 0.030(2) Uani 1 1 d . . . . .
C17 C 0.4656(15) 0.3796(8) 0.4220(6) 0.035(3) Uani 1 1 d . . . . .
C18 C 0.4044(16) 0.3268(8) 0.4890(6) 0.035(3) Uani 1 1 d . . . . .
H18 H 0.4315 0.2576 0.5086 0.043 Uiso 1 1 calc R U . . .
C19 C 0.3027(15) 0.3902(7) 0.5199(6) 0.028(2) Uani 1 1 d . . . . .
H19 H 0.2426 0.3750 0.5665 0.034 Uiso 1 1 calc R U . . .
C20 C 0.2969(14) 0.4836(8) 0.4733(5) 0.027(2) Uani 1 1 d . . . . .
C21 C 0.4001(15) 0.9365(8) 0.2814(6) 0.032(3) Uani 1 1 d . . . . .
C22 C 0.2379(15) 1.0010(8) 0.2722(6) 0.035(3) Uani 1 1 d . . . . .
C23 C 0.2290(15) 1.1014(8) 0.2572(6) 0.036(3) Uani 1 1 d . . . . .
C24 C 0.3911(18) 1.1372(9) 0.2497(7) 0.043(3) Uani 1 1 d . . . . .
C25 C 0.5547(17) 1.0765(8) 0.2574(7) 0.039(3) Uani 1 1 d . . . . .
C26 C 0.5626(13) 0.9697(9) 0.2791(6) 0.030(3) Uani 1 1 d . . . . .
C27 C 0.6843(16) 0.6069(7) 0.0863(6) 0.030(2) Uani 1 1 d . . . . .
C28 C 0.5662(16) 0.6066(10) 0.0400(7) 0.048(3) Uani 1 1 d . . . . .
C29 C 0.6206(18) 0.6145(11) -0.0267(6) 0.046(3) Uani 1 1 d . . . . .
C30 C 0.8036(17) 0.6175(10) -0.0522(6) 0.041(3) Uani 1 1 d . . . . .
C31 C 0.9234(17) 0.6184(10) -0.0099(7) 0.046(3) Uani 1 1 d . . . . .
C32 C 0.8684(15) 0.6128(9) 0.0571(6) 0.036(3) Uani 1 1 d . . . . .
C33 C 0.6230(15) 0.2304(8) 0.3885(6) 0.033(3) Uani 1 1 d . . . . .
C34 C 0.8121(15) 0.1881(8) 0.3930(6) 0.032(3) Uani 1 1 d . . . . .
C35 C 0.8636(15) 0.0882(9) 0.4112(6) 0.035(3) Uani 1 1 d . . . . .
C36 C 0.7351(17) 0.0285(8) 0.4223(6) 0.033(3) Uani 1 1 d . . . . .
C37 C 0.5540(17) 0.0668(8) 0.4168(6) 0.035(3) Uani 1 1 d . . . . .
C38 C 0.4990(15) 0.1685(8) 0.4010(6) 0.033(3) Uani 1 1 d . . . . .
C39 C 0.0359(17) 0.5613(10) 0.2878(7) 0.042(3) Uani 1 1 d . . . . .
C40 C 0.0985(19) 0.4612(9) 0.2797(7) 0.051(4) Uani 1 1 d . . . . .
H40A H -0.0039 0.4400 0.2649 0.076 Uiso 1 1 calc R U . . .
H40B H 0.1337 0.4157 0.3245 0.076 Uiso 1 1 calc R U . . .
H40C H 0.2072 0.4614 0.2441 0.076 Uiso 1 1 calc R U . . .
C41 C 0.0189(18) 0.7301(8) 0.2386(7) 0.044(3) Uani 1 1 d . . . . .
H41A H -0.1182 0.7431 0.2518 0.052 Uiso 1 1 calc R U . . .
H41B H 0.0842 0.7411 0.2743 0.052 Uiso 1 1 calc R U . . .
C42 C 0.068(2) 0.7939(10) 0.1707(7) 0.055(4) Uani 1 1 d . . . . .
H42A H 0.0066 0.7804 0.1356 0.083 Uiso 1 1 calc R U . . .
H42B H 0.2044 0.7824 0.1591 0.083 Uiso 1 1 calc R U . . .
H42C H 0.0258 0.8626 0.1711 0.083 Uiso 1 1 calc R U . . .
O1 O 0.1036(11) 0.5700(6) 0.5473(4) 0.0367(19) Uani 1 1 d . . . . .
H1 H -0.0086 0.5936 0.5399 0.055 Uiso 1 1 calc R U . . .
O2 O -0.0471(12) 0.5778(5) 0.3433(5) 0.046(2) Uani 1 1 d . . . . .
O3 O 0.0759(11) 0.6309(6) 0.2342(4) 0.0381(19) Uani 1 1 d . . . . .
N1 N 0.3338(12) 0.6773(6) 0.3762(5) 0.029(2) Uani 1 1 d . . . . .
N2 N 0.5097(12) 0.6901(6) 0.2483(5) 0.032(2) Uani 1 1 d . . . . .
N3 N 0.5741(12) 0.4916(6) 0.2774(5) 0.032(2) Uani 1 1 d . . . . .
N4 N 0.4041(12) 0.4785(6) 0.4115(5) 0.031(2) Uani 1 1 d . . . . .
F1 F 0.0771(8) 0.9689(4) 0.2769(4) 0.0440(18) Uani 1 1 d . . . . .
F2 F 0.0663(9) 1.1605(5) 0.2501(4) 0.053(2) Uani 1 1 d . . . . .
F3 F 0.3838(10) 1.2339(5) 0.2346(4) 0.0511(19) Uani 1 1 d . . . . .
F4 F 0.7148(9) 1.1118(5) 0.2502(4) 0.0487(19) Uani 1 1 d . . . . .
F5 F 0.7261(9) 0.9188(5) 0.2826(4) 0.0452(18) Uani 1 1 d . . . . .
F6 F 0.3878(10) 0.5997(7) 0.0657(4) 0.074(3) Uani 1 1 d . . . . .
F7 F 0.4979(11) 0.6123(9) -0.0692(4) 0.089(3) Uani 1 1 d . . . . .
F8 F 0.8568(11) 0.6234(7) -0.1199(4) 0.068(2) Uani 1 1 d . . . . .
F9 F 1.1044(9) 0.6240(7) -0.0352(4) 0.062(2) Uani 1 1 d . . . . .
F10 F 0.9935(9) 0.6113(6) 0.0993(4) 0.059(2) Uani 1 1 d . . . . .
F11 F 0.9412(8) 0.2427(4) 0.3816(3) 0.0353(15) Uani 1 1 d . . . . .
F12 F 1.0449(9) 0.0502(5) 0.4165(4) 0.0427(17) Uani 1 1 d . . . . .
F13 F 0.7850(9) -0.0679(5) 0.4400(4) 0.0480(18) Uani 1 1 d . . . . .
F14 F 0.4234(9) 0.0103(5) 0.4271(4) 0.0444(17) Uani 1 1 d . . . . .
F15 F 0.3189(8) 0.2041(5) 0.3939(4) 0.0426(17) Uani 1 1 d . . . . .
Ni1 Ni 0.45636(19) 0.58408(10) 0.32880(8) 0.0296(4) Uani 1 1 d . . . . .
C43 C 1.9142(16) 0.118(4) 0.063(3) 0.083(8) Uiso 0.25 1 d D . P A 1
H43A H 1.9819 0.0839 0.1037 0.125 Uiso 0.25 1 calc R U P A 1
H43B H 1.9639 0.1791 0.0374 0.125 Uiso 0.25 1 calc R U P A 1
H43C H 1.9307 0.0760 0.0314 0.125 Uiso 0.25 1 calc R U P A 1
C44 C 1.7064(19) 0.143(3) 0.0860(19) 0.083(8) Uiso 0.25 1 d D . P A 1
H44A H 1.6776 0.2157 0.0766 0.100 Uiso 0.25 1 calc R U P A 1
H44B H 1.6906 0.1154 0.1375 0.100 Uiso 0.25 1 calc R U P A 1
C45 C 1.5535(16) 0.113(3) 0.0576(13) 0.083(8) Uiso 0.25 1 d D . P A 1
H45A H 1.6067 0.0494 0.0483 0.100 Uiso 0.25 1 calc R U P A 1
H45B H 1.5334 0.1617 0.0114 0.100 Uiso 0.25 1 calc R U P A 1
C46 C 1.3601(18) 0.103(2) 0.0972(11) 0.083(8) Uiso 0.25 1 d D . P A 1
H46A H 1.3756 0.0410 0.1355 0.100 Uiso 0.25 1 calc R U P A 1
H46B H 1.3247 0.1570 0.1200 0.100 Uiso 0.25 1 calc R U P A 1
C47 C 1.1911(15) 0.1029(12) 0.0621(15) 0.083(8) Uiso 0.25 1 d D . P A 1
H47A H 1.2025 0.1500 0.0149 0.100 Uiso 0.25 1 calc R U P A 1
H47B H 1.0790 0.1312 0.0886 0.100 Uiso 0.25 1 calc R U P A 1
C48 C 1.146(2) 0.0101(14) 0.0523(17) 0.083(8) Uiso 0.25 1 d D . P A 1
H48A H 1.1867 -0.0486 0.0907 0.100 Uiso 0.25 1 calc R U P A 1
H48B H 1.2048 -0.0003 0.0068 0.100 Uiso 0.25 1 calc R U P A 1
C49 C 0.933(2) 0.033(2) 0.055(3) 0.083(8) Uiso 0.25 1 d D . P A 1
H49A H 0.9016 0.0265 0.0101 0.100 Uiso 0.25 1 calc R U P A 1
H49B H 0.8838 -0.0210 0.0926 0.100 Uiso 0.25 1 calc R U P A 1
C50 C 0.8181(15) 0.1285(19) 0.065(3) 0.083(8) Uiso 0.25 1 d D . P A 1
H50A H 0.8535 0.1409 0.1057 0.125 Uiso 0.25 1 calc R U P A 1
H50B H 0.6841 0.1239 0.0716 0.125 Uiso 0.25 1 calc R U P A 1
H50C H 0.8429 0.1827 0.0229 0.125 Uiso 0.25 1 calc R U P A 1

loop_
_atom_site_aniso_label
_atom_site_aniso_U_11
_atom_site_aniso_U_22
_atom_site_aniso_U_33
_atom_site_aniso_U_23
_atom_site_aniso_U_13
_atom_site_aniso_U_12
C1 0.021(6) 0.034(6) 0.032(6) -0.009(5) -0.004(5) -0.010(5)
C2 0.032(6) 0.026(6) 0.050(8) -0.018(5) -0.002(6) -0.008(5)
C3 0.030(7) 0.033(7) 0.075(9) -0.033(7) -0.006(6) 0.000(5)
C4 0.038(7) 0.028(6) 0.045(7) -0.009(5) -0.011(6) 0.004(5)
C5 0.032(6) 0.028(6) 0.028(6) -0.009(5) -0.012(5) 0.001(5)
C6 0.021(6) 0.026(6) 0.048(7) -0.014(5) -0.005(5) -0.005(5)
C7 0.032(6) 0.024(5) 0.023(5) -0.006(4) -0.004(5) -0.001(5)
C8 0.036(7) 0.053(8) 0.056(8) -0.028(7) -0.005(6) -0.012(6)
C9 0.026(6) 0.036(7) 0.048(7) -0.007(5) 0.006(5) -0.013(5)
C10 0.018(5) 0.041(7) 0.042(7) -0.011(5) -0.007(5) -0.014(5)
C11 0.021(6) 0.035(6) 0.042(7) -0.006(5) -0.012(5) -0.012(5)
C12 0.030(6) 0.049(7) 0.026(6) -0.019(5) -0.007(5) 0.001(5)
C13 0.026(6) 0.039(7) 0.037(7) -0.017(5) -0.003(5) -0.004(5)
C14 0.020(5) 0.024(5) 0.034(6) -0.015(5) -0.001(5) 0.003(4)
C15 0.018(5) 0.036(6) 0.031(6) -0.012(5) -0.007(5) 0.000(5)
C16 0.023(6) 0.028(6) 0.041(7) -0.007(5) -0.009(5) -0.009(5)
C17 0.026(6) 0.032(6) 0.051(8) -0.017(5) -0.014(5) 0.003(5)
C18 0.035(7) 0.031(6) 0.040(7) -0.004(5) -0.017(6) -0.006(5)
C19 0.027(6) 0.023(6) 0.032(6) -0.007(5) -0.011(5) 0.010(5)
C20 0.023(5) 0.032(6) 0.028(6) -0.014(5) -0.001(5) -0.004(5)
C21 0.026(6) 0.033(6) 0.038(7) -0.014(5) 0.003(5) -0.011(5)
C22 0.026(6) 0.032(6) 0.050(7) -0.013(5) 0.000(5) -0.013(5)
C23 0.020(6) 0.034(7) 0.051(8) -0.010(5) -0.002(5) -0.002(5)
C24 0.043(7) 0.029(6) 0.066(9) -0.019(6) -0.018(7) -0.004(6)
C25 0.039(7) 0.024(6) 0.061(8) -0.018(5) -0.016(6) -0.006(5)
C26 0.007(5) 0.062(8) 0.039(6) -0.042(6) 0.003(4) -0.006(5)
C27 0.036(6) 0.023(6) 0.033(6) -0.009(5) 0.000(5) -0.010(5)
C28 0.016(6) 0.074(10) 0.066(9) -0.038(8) 0.000(6) -0.007(6)
C29 0.046(8) 0.079(10) 0.023(6) -0.021(6) -0.009(6) -0.015(7)
C30 0.037(7) 0.062(8) 0.022(6) -0.010(5) -0.002(5) -0.009(6)
C31 0.036(7) 0.056(8) 0.049(8) -0.024(6) 0.002(6) -0.008(6)
C32 0.025(6) 0.052(7) 0.037(7) -0.022(6) -0.007(5) 0.000(6)
C33 0.032(6) 0.038(6) 0.035(6) -0.017(5) 0.004(5) -0.017(5)
C34 0.030(6) 0.037(7) 0.035(6) -0.015(5) -0.001(5) -0.013(5)
C35 0.022(6) 0.041(7) 0.043(7) -0.018(5) -0.005(5) 0.001(5)
C36 0.041(7) 0.025(6) 0.040(7) -0.014(5) -0.012(6) -0.006(5)
C37 0.045(7) 0.027(6) 0.040(7) -0.014(5) 0.007(6) -0.022(6)
C38 0.029(6) 0.031(6) 0.037(6) -0.013(5) -0.004(5) 0.003(5)
C39 0.030(7) 0.058(8) 0.040(7) -0.007(6) -0.003(6) -0.021(6)
C40 0.062(9) 0.042(8) 0.055(8) -0.010(6) -0.004(7) -0.031(7)
C41 0.042(7) 0.036(7) 0.055(8) -0.020(6) -0.018(6) 0.010(6)
C42 0.058(9) 0.059(9) 0.045(8) -0.002(7) -0.020(7) -0.009(7)
O1 0.033(4) 0.040(5) 0.036(5) -0.014(4) -0.002(4) -0.001(4)
O2 0.057(6) 0.022(4) 0.057(6) -0.017(4) -0.002(5) 0.001(4)
O3 0.038(5) 0.040(5) 0.041(5) -0.019(4) -0.002(4) -0.007(4)
N1 0.030(5) 0.028(5) 0.035(5) -0.014(4) -0.007(4) -0.010(4)
N2 0.021(5) 0.029(5) 0.045(6) -0.013(4) -0.002(4) -0.002(4)
N3 0.032(5) 0.028(5) 0.043(6) -0.018(4) -0.014(5) 0.000(4)
N4 0.022(5) 0.030(5) 0.047(6) -0.012(4) -0.018(4) -0.001(4)
F1 0.020(3) 0.029(4) 0.089(6) -0.022(3) -0.012(3) -0.004(3)
F2 0.032(4) 0.039(4) 0.086(6) -0.012(4) -0.015(4) -0.002(3)
F3 0.046(4) 0.031(4) 0.079(5) -0.013(4) -0.013(4) -0.010(3)
F4 0.028(4) 0.038(4) 0.089(6) -0.025(4) -0.014(4) -0.010(3)
F5 0.032(4) 0.036(4) 0.071(5) -0.017(3) -0.014(3) -0.003(3)
F6 0.030(4) 0.144(9) 0.058(5) -0.039(5) -0.009(4) -0.018(5)
F7 0.046(5) 0.176(11) 0.055(5) -0.046(6) -0.010(4) -0.017(6)
F8 0.060(5) 0.117(7) 0.033(4) -0.025(4) -0.005(4) -0.018(5)
F9 0.028(4) 0.111(7) 0.062(5) -0.044(5) 0.008(4) -0.026(4)
F10 0.030(4) 0.102(7) 0.057(5) -0.039(5) -0.008(4) -0.014(4)
F11 0.030(3) 0.035(4) 0.044(4) -0.016(3) 0.001(3) -0.007(3)
F12 0.033(4) 0.037(4) 0.061(5) -0.024(3) -0.010(3) 0.009(3)
F13 0.047(4) 0.028(4) 0.070(5) -0.016(3) -0.011(4) -0.002(3)
F14 0.040(4) 0.038(4) 0.056(4) -0.012(3) -0.004(3) -0.012(3)
F15 0.017(3) 0.036(4) 0.079(5) -0.025(3) -0.012(3) 0.006(3)
Ni1 0.0267(8) 0.0294(8) 0.0373(9) -0.0139(6) -0.0061(6) -0.0056(6)

loop_
_atom_type_symbol
_atom_type_description
_atom_type_scat_dispersion_real
_atom_type_scat_dispersion_imag
_atom_type_scat_source
C C 0.0030 0.0016 'International Tables Vol C Tables 4.2.6.8 and 6.1.1.4'
H H 0.0000 0.0000 'International Tables Vol C Tables 4.2.6.8 and 6.1.1.4'
O O 0.0105 0.0059 'International Tables Vol C Tables 4.2.6.8 and 6.1.1.4'
N N 0.0059 0.0032 'International Tables Vol C Tables 4.2.6.8 and 6.1.1.4'
F F 0.0170 0.0100 'International Tables Vol C Tables 4.2.6.8 and 6.1.1.4'
Ni Ni 0.3420 1.0892 'International Tables Vol C Tables 4.2.6.8 and 6.1.1.4'

loop_
_geom_angle_atom_site_label_1
_geom_angle_atom_site_label_2
_geom_angle_atom_site_label_3
_geom_angle
_geom_angle_site_symmetry_1
_geom_angle_site_symmetry_3
C20 C1 O1 122.4(10) . .
C20 C1 C2 123.6(10) . .
O1 C1 C2 113.7(10) . .
C1 C2 N1 125.4(10) . .
C1 C2 C3 122.7(11) . .
N1 C2 C3 111.8(10) . .
C4 C3 C2 106.0(11) . .
C4 C3 H3 127.0 . .
C2 C3 H3 127.0 . .
C3 C4 C5 107.4(10) . .
C3 C4 H4 126.3 . .
C5 C4 H4 126.3 . .
C6 C5 N1 124.5(10) . .
C6 C5 C4 123.9(10) . .
N1 C5 C4 111.2(10) . .
C5 C6 C7 121.8(10) . .
C5 C6 C21 119.6(10) . .
C7 C6 C21 118.6(10) . .
N2 C7 C6 124.6(10) . .
N2 C7 C8 112.4(10) . .
C6 C7 C8 122.6(10) . .
C9 C8 C7 106.5(11) . .
C9 C8 H8 126.7 . .
C7 C8 H8 126.7 . .
C8 C9 C10 106.8(11) . .
C8 C9 H9 126.6 . .
C10 C9 H9 126.6 . .
C11 C10 N2 124.1(10) . .
C11 C10 C9 124.6(11) . .
N2 C10 C9 111.3(10) . .
C12 C11 C10 122.4(11) . .
C12 C11 C27 120.0(10) . .
C10 C11 C27 117.5(10) . .
N3 C12 C11 125.6(10) . .
N3 C12 C13 111.9(10) . .
C11 C12 C13 122.4(10) . .
C14 C13 C12 108.6(10) . .
C14 C13 H13 125.7 . .
C12 C13 H13 125.7 . .
C13 C14 C15 106.8(10) . .
C13 C14 H14 126.6 . .
C15 C14 H14 126.6 . .
C16 C15 N3 125.6(10) . .
C16 C15 C14 126.3(10) . .
N3 C15 C14 108.1(9) . .
C15 C16 C17 123.8(10) . .
C15 C16 C33 116.6(10) . .
C17 C16 C33 118.9(10) . .
N4 C17 C16 124.1(11) . .
N4 C17 C18 111.2(10) . .
C16 C17 C18 124.7(11) . .
C19 C18 C17 107.0(10) . .
C19 C18 H18 126.5 . .
C17 C18 H18 126.5 . .
C18 C19 C20 108.5(10) . .
C18 C19 H19 125.7 . .
C20 C19 H19 125.7 . .
C1 C20 N4 123.8(10) . .
C1 C20 C19 126.1(10) . .
N4 C20 C19 110.0(9) . .
C22 C21 C26 119.7(10) . .
C22 C21 C6 122.9(10) . .
C26 C21 C6 117.3(10) . .
F1 C22 C21 120.2(10) . .
F1 C22 C23 116.7(10) . .
C21 C22 C23 123.1(10) . .
F2 C23 C24 121.2(11) . .
F2 C23 C22 120.3(10) . .
C24 C23 C22 118.5(10) . .
F3 C24 C25 120.6(11) . .
F3 C24 C23 118.8(11) . .
C25 C24 C23 120.6(11) . .
C24 C25 F4 120.7(10) . .
C24 C25 C26 121.0(10) . .
F4 C25 C26 118.2(10) . .
F5 C26 C21 126.6(11) . .
F5 C26 C25 115.7(9) . .
C21 C26 C25 116.6(10) . .
C28 C27 C32 114.0(10) . .
C28 C27 C11 124.0(10) . .
C32 C27 C11 122.0(10) . .
C29 C28 F6 120.6(11) . .
C29 C28 C27 123.0(11) . .
F6 C28 C27 116.4(11) . .
C28 C29 F7 120.1(12) . .
C28 C29 C30 120.5(11) . .
F7 C29 C30 119.2(10) . .
C31 C30 F8 121.6(11) . .
C31 C30 C29 118.9(11) . .
F8 C30 C29 119.5(10) . .
C30 C31 C32 120.9(12) . .
C30 C31 F9 119.4(11) . .
C32 C31 F9 119.7(11) . .
C31 C32 F10 119.7(11) . .
C31 C32 C27 122.6(11) . .
F10 C32 C27 117.7(10) . .
C38 C33 C34 116.8(11) . .
C38 C33 C16 124.3(10) . .
C34 C33 C16 118.9(9) . .
F11 C34 C35 118.8(10) . .
F11 C34 C33 120.8(10) . .
C35 C34 C33 120.3(10) . .
F12 C35 C36 120.2(11) . .
F12 C35 C34 118.8(10) . .
C36 C35 C34 121.0(10) . .
F13 C36 C37 119.1(10) . .
F13 C36 C35 120.9(11) . .
C37 C36 C35 120.0(10) . .
F14 C37 C36 121.7(10) . .
F14 C37 C38 118.8(10) . .
C36 C37 C38 119.5(10) . .
F15 C38 C33 119.8(10) . .
F15 C38 C37 117.8(10) . .
C33 C38 C37 122.3(11) . .
O2 C39 O3 121.6(13) . .
O2 C39 C40 123.2(12) . .
O3 C39 C40 115.2(11) . .
C39 C40 H40A 109.5 . .
C39 C40 H40B 109.5 . .
H40A C40 H40B 109.5 . .
C39 C40 H40C 109.5 . .
H40A C40 H40C 109.5 . .
H40B C40 H40C 109.5 . .
C42 C41 O3 107.1(11) . .
C42 C41 H41A 110.3 . .
O3 C41 H41A 110.3 . .
C42 C41 H41B 110.3 . .
O3 C41 H41B 110.3 . .
H41A C41 H41B 108.5 . .
C41 C42 H42A 109.5 . .
C41 C42 H42B 109.5 . .
H42A C42 H42B 109.5 . .
C41 C42 H42C 109.5 . .
H42A C42 H42C 109.5 . .
H42B C42 H42C 109.5 . .
C1 O1 H1 109.5 . .
C39 O3 C41 118.1(10) . .
C5 N1 C2 103.2(8) . .
C5 N1 Ni1 129.7(8) . .
C2 N1 Ni1 127.1(7) . .
C7 N2 C10 103.0(9) . .
C7 N2 Ni1 129.2(8) . .
C10 N2 Ni1 127.8(7) . .
C12 N3 C15 104.4(9) . .
C12 N3 Ni1 128.9(8) . .
C15 N3 Ni1 126.5(8) . .
C17 N4 C20 103.2(9) . .
C17 N4 Ni1 127.8(8) . .
C20 N4 Ni1 129.0(7) . .
N1 Ni1 N2 88.8(4) . .
N1 Ni1 N3 177.5(4) . .
N2 Ni1 N3 89.8(4) . .
N1 Ni1 N4 90.2(4) . .
N2 Ni1 N4 178.7(4) . .
N3 Ni1 N4 91.1(4) . .
C44 C43 H43A 109.5 . .
C44 C43 H43B 109.5 . .
H43A C43 H43B 109.5 . .
C44 C43 H43C 109.5 . .
H43A C43 H43C 109.5 . .
H43B C43 H43C 109.5 . .
C43 C44 C45 122.89(13) . .
C43 C44 H44A 106.6 . .
C45 C44 H44A 106.6 . .
C43 C44 H44B 106.6 . .
C45 C44 H44B 106.6 . .
H44A C44 H44B 106.6 . .
C44 C45 C46 122.87(13) . .
C44 C45 C50 23.7(15) . 1_655
C46 C45 C50 144.9(18) . 1_655
C44 C45 H45A 106.6 . .
C46 C45 H45A 106.6 . .
C50 C45 H45A 87.8 1_655 .
C44 C45 H45B 106.6 . .
C46 C45 H45B 106.6 . .
C50 C45 H45B 99.2 1_655 .
H45A C45 H45B 106.6 . .
C47 C46 C45 122.89(13) . .
C47 C46 H46A 106.6 . .
C45 C46 H46A 106.6 . .
C47 C46 H46B 106.6 . .
C45 C46 H46B 106.6 . .
H46A C46 H46B 106.6 . .
C46 C47 C48 122.88(13) . .
C46 C47 C43 150(2) . 1_455
C48 C47 C43 71.6(14) . 1_455
C46 C47 H47A 106.6 . .
C48 C47 H47A 106.6 . .
C43 C47 H47A 91.6 1_455 .
C46 C47 H47B 106.6 . .
C48 C47 H47B 106.6 . .
C43 C47 H47B 44.2 1_455 .
H47A C47 H47B 106.6 . .
C47 C48 C49 102.02(10) . .
C47 C48 H48A 111.4 . .
C49 C48 H48A 111.4 . .
C47 C48 H48B 111.4 . .
C49 C48 H48B 111.4 . .
H48A C48 H48B 109.2 . .
C50 C49 C48 122.88(13) . .
C50 C49 H49A 106.6 . .
C48 C49 H49A 106.6 . .
C50 C49 H49B 106.6 . .
C48 C49 H49B 106.6 . .
H49A C49 H49B 106.6 . .
C49 C50 H50A 109.5 . .
C49 C50 H50B 109.5 . .
H50A C50 H50B 109.5 . .
C49 C50 H50C 109.5 . .
H50A C50 H50C 109.5 . .
H50B C50 H50C 109.5 . .

loop_
_geom_bond_atom_site_label_1
_geom_bond_atom_site_label_2
_geom_bond_distance
_geom_bond_site_symmetry_2
C1 C20 1.334(15) .
C1 O1 1.346(13) .
C1 C2 1.376(15) .
C2 N1 1.398(14) .
C2 C3 1.427(15) .
C3 C4 1.343(17) .
C3 H3 0.9500 .
C4 C5 1.442(15) .
C4 H4 0.9500 .
C5 C6 1.362(15) .
C5 N1 1.370(13) .
C6 C7 1.379(15) .
C6 C21 1.475(15) .
C7 N2 1.346(13) .
C7 C8 1.420(16) .
C8 C9 1.334(16) .
C8 H8 0.9500 .
C9 C10 1.409(16) .
C9 H9 0.9500 .
C10 C11 1.377(15) .
C10 N2 1.393(14) .
C11 C12 1.377(16) .
C11 C27 1.478(15) .
C12 N3 1.325(14) .
C12 C13 1.390(15) .
C13 C14 1.290(15) .
C13 H13 0.9500 .
C14 C15 1.439(14) .
C14 H14 0.9500 .
C15 C16 1.349(15) .
C15 N3 1.398(13) .
C16 C17 1.385(16) .
C16 C33 1.473(15) .
C17 N4 1.370(14) .
C17 C18 1.386(16) .
C18 C19 1.305(15) .
C18 H18 0.9500 .
C19 C20 1.388(15) .
C19 H19 0.9500 .
C20 N4 1.374(13) .
C21 C22 1.352(15) .
C21 C26 1.357(13) .
C22 F1 1.328(11) .
C22 C23 1.381(15) .
C23 F2 1.317(12) .
C23 C24 1.355(15) .
C24 F3 1.330(13) .
C24 C25 1.332(16) .
C25 F4 1.339(12) .
C25 C26 1.465(16) .
C26 F5 1.271(11) .
C27 C28 1.370(15) .
C27 C32 1.388(15) .
C28 C29 1.313(17) .
C28 F6 1.335(13) .
C29 F7 1.347(13) .
C29 C30 1.358(16) .
C30 C31 1.319(16) .
C30 F8 1.339(13) .
C31 C32 1.326(16) .
C31 F9 1.349(13) .
C32 F10 1.337(12) .
C33 C38 1.344(15) .
C33 C34 1.399(15) .
C34 F11 1.300(11) .
C34 C35 1.366(16) .
C35 F12 1.335(12) .
C35 C36 1.350(15) .
C36 F13 1.317(12) .
C36 C37 1.336(16) .
C37 F14 1.331(12) .
C37 C38 1.394(15) .
C38 F15 1.327(12) .
C39 O2 1.249(14) .
C39 O3 1.274(14) .
C39 C40 1.477(18) .
C40 H40A 0.9800 .
C40 H40B 0.9800 .
C40 H40C 0.9800 .
C41 C42 1.434(17) .
C41 O3 1.437(13) .
C41 H41A 0.9900 .
C41 H41B 0.9900 .
C42 H42A 0.9800 .
C42 H42B 0.9800 .
C42 H42C 0.9800 .
O1 H1 0.8400 .
N1 Ni1 1.882(9) .
N2 Ni1 1.913(9) .
N3 Ni1 1.919(9) .
N4 Ni1 1.934(9) .
C43 C44 1.5199(12) .
C43 H43A 0.9800 .
C43 H43B 0.9800 .
C43 H43C 0.9800 .
C44 C45 1.5200(11) .
C44 H44A 0.9900 .
C44 H44B 0.9900 .
C45 C46 1.5200(12) .
C45 C50 2.021(9) 1_655
C45 H45A 0.9900 .
C45 H45B 0.9900 .
C46 C47 1.5199(11) .
C46 H46A 0.9900 .
C46 H46B 0.9900 .
C47 C48 1.5200(12) .
C47 C43 1.989(7) 1_455
C47 H47A 0.9900 .
C47 H47B 0.9900 .
C48 C49 1.5200(12) .
C48 H48A 0.9900 .
C48 H48B 0.9900 .
C49 C50 1.5200(12) .
C49 H49A 0.9900 .
C49 H49B 0.9900 .
C50 H50A 0.9800 .
C50 H50B 0.9800 .
C50 H50C 0.9800 .

loop_
_geom_torsion_atom_site_label_1
_geom_torsion_atom_site_label_2
_geom_torsion_atom_site_label_3
_geom_torsion_atom_site_label_4
_geom_torsion
_geom_torsion_site_symmetry_1
_geom_torsion_site_symmetry_4
C20 C1 C2 N1 3.4(18) . .
O1 C1 C2 N1 177.5(10) . .
C20 C1 C2 C3 -174.1(10) . .
O1 C1 C2 C3 -0.1(15) . .
C1 C2 C3 C4 171.7(11) . .
N1 C2 C3 C4 -6.2(13) . .
C2 C3 C4 C5 3.7(13) . .
C3 C4 C5 C6 173.5(11) . .
C3 C4 C5 N1 -0.2(13) . .
N1 C5 C6 C7 3.9(17) . .
C4 C5 C6 C7 -169.0(10) . .
N1 C5 C6 C21 -178.8(9) . .
C4 C5 C6 C21 8.3(16) . .
C5 C6 C7 N2 -1.8(17) . .
C21 C6 C7 N2 -179.1(10) . .
C5 C6 C7 C8 169.9(11) . .
C21 C6 C7 C8 -7.4(16) . .
N2 C7 C8 C9 -0.6(14) . .
C6 C7 C8 C9 -173.2(10) . .
C7 C8 C9 C10 0.6(13) . .
C8 C9 C10 C11 -178.0(10) . .
C8 C9 C10 N2 -0.6(13) . .
N2 C10 C11 C12 -7.6(16) . .
C9 C10 C11 C12 169.6(11) . .
N2 C10 C11 C27 175.1(9) . .
C9 C10 C11 C27 -7.7(16) . .
C10 C11 C12 N3 3.8(18) . .
C27 C11 C12 N3 -179.0(10) . .
C10 C11 C12 C13 -171.1(10) . .
C27 C11 C12 C13 6.1(16) . .
N3 C12 C13 C14 -1.9(14) . .
C11 C12 C13 C14 173.7(10) . .
C12 C13 C14 C15 3.9(12) . .
C13 C14 C15 C16 176.5(10) . .
C13 C14 C15 N3 -4.7(12) . .
N3 C15 C16 C17 10.8(17) . .
C14 C15 C16 C17 -170.6(10) . .
N3 C15 C16 C33 -179.0(9) . .
C14 C15 C16 C33 -0.4(15) . .
C15 C16 C17 N4 -7.7(17) . .
C33 C16 C17 N4 -177.6(10) . .
C15 C16 C17 C18 170.9(11) . .
C33 C16 C17 C18 1.0(16) . .
N4 C17 C18 C19 1.4(13) . .
C16 C17 C18 C19 -177.4(10) . .
C17 C18 C19 C20 0.3(12) . .
O1 C1 C20 N4 179.9(9) . .
C2 C1 C20 N4 -6.6(17) . .
O1 C1 C20 C19 -2.7(17) . .
C2 C1 C20 C19 170.8(11) . .
C18 C19 C20 C1 -179.5(11) . .
C18 C19 C20 N4 -1.8(12) . .
C5 C6 C21 C22 -68.5(15) . .
C7 C6 C21 C22 108.8(13) . .
C5 C6 C21 C26 110.5(12) . .
C7 C6 C21 C26 -72.2(14) . .
C26 C21 C22 F1 -177.5(10) . .
C6 C21 C22 F1 1.5(18) . .
C26 C21 C22 C23 3.1(19) . .
C6 C21 C22 C23 -177.9(11) . .
F1 C22 C23 F2 1.8(17) . .
C21 C22 C23 F2 -178.8(11) . .
F1 C22 C23 C24 -177.8(11) . .
C21 C22 C23 C24 1.6(19) . .
F2 C23 C24 F3 -0.2(19) . .
C22 C23 C24 F3 179.4(11) . .
F2 C23 C24 C25 179.7(11) . .
C22 C23 C24 C25 -1(2) . .
F3 C24 C25 F4 0(2) . .
C23 C24 C25 F4 -179.8(12) . .
F3 C24 C25 C26 175.4(11) . .
C23 C24 C25 C26 -5(2) . .
C22 C21 C26 F5 -175.4(11) . .
C6 C21 C26 F5 5.5(17) . .
C22 C21 C26 C25 -7.9(16) . .
C6 C21 C26 C25 173.1(10) . .
C24 C25 C26 F5 177.7(11) . .
F4 C25 C26 F5 -6.8(15) . .
C24 C25 C26 C21 8.8(17) . .
F4 C25 C26 C21 -175.7(10) . .
C12 C11 C27 C28 85.7(15) . .
C10 C11 C27 C28 -97.0(13) . .
C12 C11 C27 C32 -92.6(13) . .
C10 C11 C27 C32 84.8(13) . .
C32 C27 C28 C29 -2.3(19) . .
C11 C27 C28 C29 179.3(13) . .
C32 C27 C28 F6 179.1(11) . .
C11 C27 C28 F6 0.7(18) . .
F6 C28 C29 F7 -2(2) . .
C27 C28 C29 F7 179.1(12) . .
F6 C28 C29 C30 -177.3(13) . .
C27 C28 C29 C30 4(2) . .
C28 C29 C30 C31 -4(2) . .
F7 C29 C30 C31 -179.1(13) . .
C28 C29 C30 F8 178.5(13) . .
F7 C29 C30 F8 4(2) . .
F8 C30 C31 C32 179.8(12) . .
C29 C30 C31 C32 3(2) . .
F8 C30 C31 F9 -1(2) . .
C29 C30 C31 F9 -178.2(12) . .
C30 C31 C32 F10 178.3(12) . .
F9 C31 C32 F10 -1.0(19) . .
C30 C31 C32 C27 -1(2) . .
F9 C31 C32 C27 179.9(10) . .
C28 C27 C32 C31 0.6(18) . .
C11 C27 C32 C31 179.0(12) . .
C28 C27 C32 F10 -178.5(11) . .
C11 C27 C32 F10 -0.1(16) . .
C15 C16 C33 C38 -104.9(13) . .
C17 C16 C33 C38 65.8(15) . .
C15 C16 C33 C34 75.9(13) . .
C17 C16 C33 C34 -113.4(12) . .
C38 C33 C34 F11 179.9(10) . .
C16 C33 C34 F11 -0.8(16) . .
C38 C33 C34 C35 -1.7(16) . .
C16 C33 C34 C35 177.5(10) . .
F11 C34 C35 F12 -0.2(16) . .
C33 C34 C35 F12 -178.6(10) . .
F11 C34 C35 C36 -178.7(10) . .
C33 C34 C35 C36 2.9(18) . .
F12 C35 C36 F13 1.7(17) . .
C34 C35 C36 F13 -179.9(10) . .
F12 C35 C36 C37 -179.9(10) . .
C34 C35 C36 C37 -1.4(18) . .
F13 C36 C37 F14 -1.7(17) . .
C35 C36 C37 F14 179.8(10) . .
F13 C36 C37 C38 177.3(10) . .
C35 C36 C37 C38 -1.2(18) . .
C34 C33 C38 F15 -176.4(10) . .
C16 C33 C38 F15 4.4(17) . .
C34 C33 C38 C37 -0.8(17) . .
C16 C33 C38 C37 179.9(11) . .
F14 C37 C38 F15 -3.0(16) . .
C36 C37 C38 F15 177.9(10) . .
F14 C37 C38 C33 -178.6(10) . .
C36 C37 C38 C33 2.3(18) . .
O2 C39 O3 C41 -1.4(16) . .
C40 C39 O3 C41 180.0(10) . .
C42 C41 O3 C39 -175.9(10) . .
C6 C5 N1 C2 -177.1(10) . .
C4 C5 N1 C2 -3.4(11) . .
C6 C5 N1 Ni1 4.7(16) . .
C4 C5 N1 Ni1 178.4(7) . .
C1 C2 N1 C5 -171.9(11) . .
C3 C2 N1 C5 5.8(12) . .
C1 C2 N1 Ni1 6.3(16) . .
C3 C2 N1 Ni1 -175.9(7) . .
C6 C7 N2 C10 172.7(10) . .
C8 C7 N2 C10 0.2(12) . .
C6 C7 N2 Ni1 -8.8(16) . .
C8 C7 N2 Ni1 178.7(7) . .
C11 C10 N2 C7 177.7(10) . .
C9 C10 N2 C7 0.2(12) . .
C11 C10 N2 Ni1 -0.8(15) . .
C9 C10 N2 Ni1 -178.3(7) . .
C11 C12 N3 C15 -176.6(10) . .
C13 C12 N3 C15 -1.2(12) . .
C11 C12 N3 Ni1 8.5(17) . .
C13 C12 N3 Ni1 -176.1(7) . .
C16 C15 N3 C12 -177.7(10) . .
C14 C15 N3 C12 3.5(11) . .
C16 C15 N3 Ni1 -2.6(15) . .
C14 C15 N3 Ni1 178.6(7) . .
C16 C17 N4 C20 176.4(10) . .
C18 C17 N4 C20 -2.4(11) . .
C16 C17 N4 Ni1 -3.4(15) . .
C18 C17 N4 Ni1 177.8(7) . .
C1 C20 N4 C17 -179.7(10) . .
C19 C20 N4 C17 2.5(11) . .
C1 C20 N4 Ni1 0.0(15) . .
C19 C20 N4 Ni1 -177.7(7) . .
C5 N1 Ni1 N2 -10.4(9) . .
C2 N1 Ni1 N2 171.8(9) . .
C5 N1 Ni1 N4 168.7(9) . .
C2 N1 Ni1 N4 -9.1(9) . .
C43 C44 C45 C46 157(4) . .
C43 C44 C45 C50 -5(4) . 1_655
C44 C45 C46 C47 162(2) . .
C50 C45 C46 C47 174(3) 1_655 .
C45 C46 C47 C48 87(2) . .
C45 C46 C47 C43 -161(4) . 1_455
C46 C47 C48 C49 150(3) . .
C43 C47 C48 C49 -1(3) 1_455 .
C47 C48 C49 C50 0(5) . .
